data_1506481
loop_
_publ_author_name
'Bendikov, Michael'
'Duong, Hieu M.'
'Bolanos, Eduardo'
'Wudl, Fred'

_publ_section_title
;
 An unexpected two-group migration involving a sulfonynamide to nitrile
 rearrangement. Mechanistic studies of a thermal N --&gt; C tosyl
 rearrangement.
;
_journal_issue 5
_journal_name_full 'Organic letters'
_journal_page_first 783
_journal_page_last 786
_journal_paper_doi 10.1021/ol0477327
_journal_volume 7
_journal_year 2005
_chemical_formula_moiety 'C20 H21 N O5 S'
_chemical_formula_sum 'C20 H21 N O5 S'
_chemical_formula_weight 387.44
_chemical_name_systematic
; 
 ? 
;
_space_group_IT_number 14
_symmetry_cell_setting monoclinic
_symmetry_space_group_name_Hall '-P 2ybc'
_symmetry_space_group_name_H-M 'P 1 21/c 1'
_atom_sites_solution_hydrogens geom
_atom_sites_solution_primary direct
_atom_sites_solution_secondary difmap
_audit_creation_method SHELXL-97
_cell_angle_alpha 90.00
_cell_angle_beta 104.242(3)
_cell_angle_gamma 90.00
_cell_formula_units_Z 4
_cell_length_a 17.026(3)
_cell_length_b 8.4434(14)
_cell_length_c 14.299(2)
_cell_measurement_reflns_used 1024
_cell_measurement_temperature 293(2)
_cell_measurement_theta_max 24.33
_cell_measurement_theta_min 2.47
_cell_volume 1992.4(6)
_computing_cell_refinement 'Bruker SMART'
_computing_data_collection 'Bruker SMART'
_computing_data_reduction 'Bruker SHELXTL'
_computing_molecular_graphics 'Bruker SHELXTL'
_computing_publication_material 'Bruker SHELXTL'
_computing_structure_refinement 'SHELXL-97 (Sheldrick, 1997)'
_computing_structure_solution 'SHELXS-97 (Sheldrick, 1990)'
_diffrn_ambient_temperature 293(2)
_diffrn_measured_fraction_theta_full 0.967
_diffrn_measured_fraction_theta_max 0.967
_diffrn_measurement_device_type 'CCD area detector'
_diffrn_measurement_method 'phi and omega scans'
_diffrn_radiation_monochromator graphite
_diffrn_radiation_source 'fine-focus sealed tube'
_diffrn_radiation_type MoK\a
_diffrn_radiation_wavelength 0.71073
_diffrn_reflns_av_R_equivalents 0.0392
_diffrn_reflns_av_sigmaI/netI 0.0786
_diffrn_reflns_limit_h_max 22
_diffrn_reflns_limit_h_min -21
_diffrn_reflns_limit_k_max 11
_diffrn_reflns_limit_k_min -6
_diffrn_reflns_limit_l_max 18
_diffrn_reflns_limit_l_min -15
_diffrn_reflns_number 12662
_diffrn_reflns_theta_full 28.29
_diffrn_reflns_theta_max 28.29
_diffrn_reflns_theta_min 1.23
_diffrn_standards_decay_% 0
_exptl_absorpt_coefficient_mu 0.192
_exptl_absorpt_correction_T_max 0.990
_exptl_absorpt_correction_T_min 0.910
_exptl_absorpt_correction_type multi-scan
_exptl_absorpt_process_details sadabs(Bruker)
_exptl_crystal_colour colorless
_exptl_crystal_density_diffrn 1.292
_exptl_crystal_density_method 'not measured'
_exptl_crystal_description block
_exptl_crystal_F_000 816
_exptl_crystal_size_max .20
_exptl_crystal_size_mid .20
_exptl_crystal_size_min .05
_refine_diff_density_max 0.182
_refine_diff_density_min -0.142
_refine_diff_density_rms 0.028
_refine_ls_extinction_method none
_refine_ls_goodness_of_fit_ref 0.821
_refine_ls_hydrogen_treatment mixed
_refine_ls_matrix_type full
_refine_ls_number_parameters 247
_refine_ls_number_reflns 4782
_refine_ls_number_restraints 0
_refine_ls_restrained_S_all 0.821
_refine_ls_R_factor_all 0.1371
_refine_ls_R_factor_gt 0.0429
_refine_ls_shift/su_max 0.009
_refine_ls_shift/su_mean 0.000
_refine_ls_structure_factor_coef Fsqd
_refine_ls_weighting_details 'calc w=1/[\s^2^(Fo^2^)+(0.0446P)^2^+0.0000P] where P=(Fo^2^+2Fc^2^)/3'
_refine_ls_weighting_scheme calc
_refine_ls_wR_factor_gt 0.0874
_refine_ls_wR_factor_ref 0.1082
_reflns_number_gt 1756
_reflns_number_total 4782
_reflns_threshold_expression >2sigma(I)
_cod_data_source_file ol0477327si20041104_033230.cif
_cod_data_source_block wd101
_cod_depositor_comments
;
The following automatic conversions were performed:

'_symmetry_cell_setting' value 'Monoclinic' changed to 'monoclinic'
according to /home/saulius/struct/CIF-dictionaries/cif_core.dic
dictionary named 'cif_core.dic' version 2.4.1 from 2010-06-29.

Automatic conversion script
Id: cif_fix_values 1715 2011-07-08 13:25:40Z adriana 
;
_cod_original_cell_volume 1992.5(6)
_cod_original_sg_symbol_H-M P2(1)/c
_cod_database_code 1506481

loop_
_symmetry_equiv_pos_as_xyz
'x, y, z'
'-x, y+1/2, -z+1/2'
'-x, -y, -z'
'x, -y-1/2, z-1/2'

loop_
_atom_site_label
_atom_site_type_symbol
_atom_site_fract_x
_atom_site_fract_y
_atom_site_fract_z
_atom_site_U_iso_or_equiv
_atom_site_adp_type
_atom_site_occupancy
_atom_site_symmetry_multiplicity
_atom_site_calc_flag
_atom_site_refinement_flags
S1 S 0.24639(4) 0.40676(8) 0.27769(5) 0.0764(2) Uani 1 1 d .
O1 O 0.17020(9) 0.3703(2) 0.29794(12) 0.0991(6) Uani 1 1 d .
O2 O 0.28799(10) 0.5496(2) 0.31432(12) 0.0968(6) Uani 1 1 d .
O3 O 0.16148(10) 0.1714(2) 0.09257(13) 0.0948(6) Uani 1 1 d .
O4 O 0.29103(9) 0.20509(18) 0.08711(10) 0.0698(4) Uani 1 1 d .
O5 O 0.07004(11) 0.6580(2) -0.29030(17) 0.1002(6) Uani 1 1 d .
N1 N 0.34400(12) 0.5840(3) 0.10608(17) 0.0945(7) Uani 1 1 d .
C1 C 0.31132(13) 0.2451(3) 0.31054(15) 0.0620(6) Uani 1 1 d .
C2 C 0.27972(14) 0.0988(3) 0.32337(16) 0.0769(7) Uani 1 1 d .
H2 H 0.2243 0.0874 0.3169 0.092 Uiso 1 1 calc R
C3 C 0.33022(15) -0.0308(3) 0.34576(16) 0.0803(7) Uani 1 1 d .
H3 H 0.3085 -0.1291 0.3547 0.096 Uiso 1 1 calc R
C4 C 0.41240(15) -0.0165(3) 0.35498(16) 0.0715(7) Uani 1 1 d .
C5 C 0.44274(14) 0.1313(3) 0.34272(17) 0.0771(7) Uani 1 1 d .
H5 H 0.4982 0.1429 0.3495 0.093 Uiso 1 1 calc R
C6 C 0.39381(14) 0.2615(3) 0.32088(15) 0.0698(6) Uani 1 1 d .
H6 H 0.4158 0.3600 0.3131 0.084 Uiso 1 1 calc R
C7 C 0.46636(15) -0.1594(3) 0.37846(19) 0.1057(9) Uani 1 1 d .
H7A H 0.4566 -0.2117 0.4341 0.159 Uiso 1 1 calc R
H7B H 0.5220 -0.1268 0.3917 0.159 Uiso 1 1 calc R
H7C H 0.4549 -0.2309 0.3246 0.159 Uiso 1 1 calc R
C8 C 0.14471(12) 0.5106(3) 0.10838(18) 0.0774(7) Uani 1 1 d .
H8A H 0.1015 0.4476 0.1228 0.093 Uiso 1 1 calc R
H8B H 0.1479 0.6090 0.1442 0.093 Uiso 1 1 calc R
C9 C 0.12365(13) 0.5478(3) 0.00181(19) 0.0687(7) Uani 1 1 d .
C10 C 0.07892(13) 0.4446(3) -0.0659(2) 0.0780(7) Uani 1 1 d .
H10 H 0.0615 0.3498 -0.0449 0.094 Uiso 1 1 calc R
C11 C 0.05925(13) 0.4768(3) -0.1631(2) 0.0754(7) Uani 1 1 d .
H11 H 0.0291 0.4043 -0.2064 0.090 Uiso 1 1 calc R
C12 C 0.08398(14) 0.6151(3) -0.1960(2) 0.0745(7) Uani 1 1 d .
C13 C 0.12728(15) 0.7221(3) -0.1296(2) 0.0904(8) Uani 1 1 d .
H13 H 0.1436 0.8180 -0.1507 0.109 Uiso 1 1 calc R
C14 C 0.14631(14) 0.6877(3) -0.0331(2) 0.0870(8) Uani 1 1 d .
H14 H 0.1755 0.7614 0.0102 0.104 Uiso 1 1 calc R
C15 C 0.02131(17) 0.5570(4) -0.3600(2) 0.1055(9) Uani 1 1 d .
H15A H 0.0440 0.4523 -0.3534 0.158 Uiso 1 1 calc R
H15B H 0.0194 0.5966 -0.4234 0.158 Uiso 1 1 calc R
H15C H -0.0325 0.5535 -0.3504 0.158 Uiso 1 1 calc R
C16 C 0.22112(15) 0.2509(3) 0.10319(16) 0.0663(6) Uani 1 1 d .
C17 C 0.29671(16) 0.0377(3) 0.06139(18) 0.0868(8) Uani 1 1 d .
H17A H 0.2619 0.0171 -0.0021 0.104 Uiso 1 1 calc R
H17B H 0.2795 -0.0297 0.1076 0.104 Uiso 1 1 calc R
C18 C 0.38213(17) 0.0041(3) 0.0620(2) 0.1039(9) Uani 1 1 d .
H18A H 0.3992 0.0741 0.0179 0.156 Uiso 1 1 calc R
H18B H 0.3870 -0.1037 0.0427 0.156 Uiso 1 1 calc R
H18C H 0.4157 0.0200 0.1259 0.156 Uiso 1 1 calc R
C19 C 0.22592(11) 0.4199(3) 0.14312(15) 0.0617(6) Uani 1 1 d .
C20 C 0.29333(14) 0.5097(3) 0.12159(16) 0.0665(6) Uani 1 1 d .

loop_
_atom_site_aniso_label
_atom_site_aniso_U_11
_atom_site_aniso_U_22
_atom_site_aniso_U_33
_atom_site_aniso_U_23
_atom_site_aniso_U_13
_atom_site_aniso_U_12
S1 0.0735(4) 0.0705(5) 0.0904(5) -0.0011(4) 0.0298(3) 0.0119(4)
O1 0.0801(11) 0.1117(16) 0.1227(14) 0.0200(11) 0.0576(10) 0.0283(10)
O2 0.1165(14) 0.0614(12) 0.1080(13) -0.0195(10) 0.0192(10) 0.0033(11)
O3 0.0738(11) 0.0736(12) 0.1369(15) 0.0047(11) 0.0258(10) -0.0252(10)
O4 0.0709(10) 0.0580(11) 0.0848(10) -0.0112(9) 0.0274(8) -0.0058(8)
O5 0.0936(13) 0.0979(16) 0.1086(15) 0.0252(13) 0.0240(11) 0.0018(11)
N1 0.0638(13) 0.0772(16) 0.1429(19) 0.0145(14) 0.0266(13) -0.0100(12)
C1 0.0549(14) 0.0631(16) 0.0701(15) -0.0013(13) 0.0192(11) 0.0005(12)
C2 0.0574(14) 0.0811(19) 0.0966(18) 0.0103(16) 0.0272(13) -0.0013(15)
C3 0.0771(18) 0.0675(18) 0.1009(19) 0.0166(15) 0.0306(14) 0.0021(15)
C4 0.0673(16) 0.0767(19) 0.0717(16) 0.0067(14) 0.0197(13) 0.0086(15)
C5 0.0552(14) 0.085(2) 0.0913(18) 0.0049(15) 0.0177(12) 0.0034(15)
C6 0.0616(15) 0.0667(17) 0.0807(16) -0.0028(14) 0.0170(12) -0.0084(13)
C7 0.0992(19) 0.092(2) 0.129(2) 0.0247(19) 0.0340(17) 0.0323(18)
C8 0.0513(14) 0.0743(18) 0.111(2) 0.0055(16) 0.0275(13) 0.0056(12)
C9 0.0462(13) 0.0603(17) 0.101(2) 0.0120(16) 0.0196(13) 0.0020(12)
C10 0.0544(14) 0.0619(18) 0.118(2) 0.0138(18) 0.0218(14) -0.0077(13)
C11 0.0582(15) 0.0651(18) 0.100(2) 0.0069(16) 0.0139(14) -0.0014(13)
C12 0.0539(14) 0.0657(19) 0.105(2) 0.0145(19) 0.0224(15) 0.0056(14)
C13 0.0804(18) 0.0645(19) 0.122(2) 0.027(2) 0.0169(17) -0.0097(16)
C14 0.0701(16) 0.0570(18) 0.126(3) 0.0082(18) 0.0097(17) -0.0087(14)
C15 0.099(2) 0.107(2) 0.110(2) 0.003(2) 0.0252(19) 0.0289(19)
C16 0.0577(15) 0.0623(17) 0.0795(16) 0.0064(14) 0.0177(12) -0.0045(14)
C17 0.121(2) 0.0559(17) 0.0876(18) -0.0195(14) 0.0342(16) -0.0126(16)
C18 0.113(2) 0.076(2) 0.126(2) -0.0220(17) 0.0362(18) 0.0179(17)
C19 0.0508(13) 0.0543(15) 0.0843(16) 0.0049(13) 0.0248(11) -0.0009(12)
C20 0.0533(14) 0.0564(16) 0.0888(17) 0.0021(13) 0.0157(13) 0.0034(12)

loop_
_atom_type_symbol
_atom_type_description
_atom_type_scat_dispersion_real
_atom_type_scat_dispersion_imag
_atom_type_scat_source
C C 0.0033 0.0016 'International Tables Vol C Tables 4.2.6.8 and 6.1.1.4'
H H 0.0000 0.0000 'International Tables Vol C Tables 4.2.6.8 and 6.1.1.4'
O O 0.0106 0.0060 'International Tables Vol C Tables 4.2.6.8 and 6.1.1.4'
N N 0.0061 0.0033 'International Tables Vol C Tables 4.2.6.8 and 6.1.1.4'
S S 0.1246 0.1234 'International Tables Vol C Tables 4.2.6.8 and 6.1.1.4'

loop_
_geom_angle_atom_site_label_1
_geom_angle_atom_site_label_2
_geom_angle_atom_site_label_3
_geom_angle
O1 S1 O2 119.92(11)
O1 S1 C1 108.85(11)
O2 S1 C1 109.68(11)
O1 S1 C19 105.79(10)
O2 S1 C19 106.04(10)
C1 S1 C19 105.56(10)
C16 O4 C17 116.22(18)
C12 O5 C15 117.8(2)
C2 C1 C6 119.7(2)
C2 C1 S1 119.64(18)
C6 C1 S1 120.63(19)
C1 C2 C3 120.0(2)
C1 C2 H2 120.0
C3 C2 H2 120.0
C4 C3 C2 120.8(2)
C4 C3 H3 119.6
C2 C3 H3 119.6
C3 C4 C5 118.1(2)
C3 C4 C7 120.1(2)
C5 C4 C7 121.8(2)
C6 C5 C4 122.0(2)
C6 C5 H5 119.0
C4 C5 H5 119.0
C5 C6 C1 119.3(2)
C5 C6 H6 120.3
C1 C6 H6 120.3
C4 C7 H7A 109.5
C4 C7 H7B 109.5
H7A C7 H7B 109.5
C4 C7 H7C 109.5
H7A C7 H7C 109.5
H7B C7 H7C 109.5
C9 C8 C19 113.42(17)
C9 C8 H8A 108.9
C19 C8 H8A 108.9
C9 C8 H8B 108.9
C19 C8 H8B 108.9
H8A C8 H8B 107.7
C14 C9 C10 116.3(2)
C14 C9 C8 121.8(3)
C10 C9 C8 121.9(2)
C11 C10 C9 122.6(2)
C11 C10 H10 118.7
C9 C10 H10 118.7
C12 C11 C10 119.9(3)
C12 C11 H11 120.0
C10 C11 H11 120.0
O5 C12 C11 125.3(3)
O5 C12 C13 116.1(3)
C11 C12 C13 118.6(3)
C14 C13 C12 120.5(2)
C14 C13 H13 119.8
C12 C13 H13 119.8
C13 C14 C9 122.0(3)
C13 C14 H14 119.0
C9 C14 H14 119.0
O5 C15 H15A 109.5
O5 C15 H15B 109.5
H15A C15 H15B 109.5
O5 C15 H15C 109.5
H15A C15 H15C 109.5
H15B C15 H15C 109.5
O3 C16 O4 125.8(2)
O3 C16 C19 122.5(2)
O4 C16 C19 111.67(19)
O4 C17 C18 107.9(2)
O4 C17 H17A 110.1
C18 C17 H17A 110.1
O4 C17 H17B 110.1
C18 C17 H17B 110.1
H17A C17 H17B 108.4
C17 C18 H18A 109.5
C17 C18 H18B 109.5
H18A C18 H18B 109.5
C17 C18 H18C 109.5
H18A C18 H18C 109.5
H18B C18 H18C 109.5
C20 C19 C16 112.03(18)
C20 C19 C8 111.02(18)
C16 C19 C8 112.27(18)
C20 C19 S1 106.76(14)
C16 C19 S1 107.89(15)
C8 C19 S1 106.51(14)
N1 C20 C19 177.3(3)

loop_
_geom_bond_atom_site_label_1
_geom_bond_atom_site_label_2
_geom_bond_distance
S1 O1 1.4304(16)
S1 O2 1.4313(17)
S1 C1 1.747(2)
S1 C19 1.873(2)
O3 C16 1.196(2)
O4 C16 1.324(2)
O4 C17 1.470(3)
O5 C12 1.359(3)
O5 C15 1.415(3)
N1 C20 1.132(2)
C1 C2 1.377(3)
C1 C6 1.383(3)
C2 C3 1.380(3)
C2 H2 0.9300
C3 C4 1.378(3)
C3 H3 0.9300
C4 C5 1.378(3)
C4 C7 1.503(3)
C5 C6 1.368(3)
C5 H5 0.9300
C6 H6 0.9300
C7 H7A 0.9600
C7 H7B 0.9600
C7 H7C 0.9600
C8 C9 1.510(3)
C8 C19 1.552(3)
C8 H8A 0.9700
C8 H8B 0.9700
C9 C14 1.374(3)
C9 C10 1.384(3)
C10 C11 1.374(3)
C10 H10 0.9300
C11 C12 1.364(3)
C11 H11 0.9300
C12 C13 1.385(3)
C13 C14 1.369(3)
C13 H13 0.9300
C14 H14 0.9300
C15 H15A 0.9600
C15 H15B 0.9600
C15 H15C 0.9600
C16 C19 1.531(3)
C17 C18 1.480(3)
C17 H17A 0.9700
C17 H17B 0.9700
C18 H18A 0.9600
C18 H18B 0.9600
C18 H18C 0.9600
C19 C20 1.470(3)

loop_
_geom_torsion_atom_site_label_1
_geom_torsion_atom_site_label_2
_geom_torsion_atom_site_label_3
_geom_torsion_atom_site_label_4
_geom_torsion
O1 S1 C1 C2 17.9(2)
O2 S1 C1 C2 150.85(18)
C19 S1 C1 C2 -95.31(19)
O1 S1 C1 C6 -164.14(17)
O2 S1 C1 C6 -31.1(2)
C19 S1 C1 C6 82.70(19)
C6 C1 C2 C3 -0.5(3)
S1 C1 C2 C3 177.55(17)
C1 C2 C3 C4 -0.4(4)
C2 C3 C4 C5 1.0(3)
C2 C3 C4 C7 -179.4(2)
C3 C4 C5 C6 -0.8(4)
C7 C4 C5 C6 179.7(2)
C4 C5 C6 C1 -0.1(4)
C2 C1 C6 C5 0.7(3)
S1 C1 C6 C5 -177.28(18)
C19 C8 C9 C14 -91.7(3)
C19 C8 C9 C10 89.8(2)
C14 C9 C10 C11 1.4(3)
C8 C9 C10 C11 179.98(19)
C9 C10 C11 C12 -0.1(3)
C15 O5 C12 C11 4.6(3)
C15 O5 C12 C13 -175.8(2)
C10 C11 C12 O5 178.2(2)
C10 C11 C12 C13 -1.4(3)
O5 C12 C13 C14 -178.2(2)
C11 C12 C13 C14 1.4(4)
C12 C13 C14 C9 0.0(4)
C10 C9 C14 C13 -1.3(3)
C8 C9 C14 C13 -179.9(2)
C17 O4 C16 O3 -5.1(3)
C17 O4 C16 C19 171.90(17)
C16 O4 C17 C18 -171.0(2)
O3 C16 C19 C20 -162.1(2)
O4 C16 C19 C20 20.8(3)
O3 C16 C19 C8 -36.4(3)
O4 C16 C19 C8 146.48(18)
O3 C16 C19 S1 80.7(2)
O4 C16 C19 S1 -96.46(17)
C9 C8 C19 C20 57.7(3)
C9 C8 C19 C16 -68.5(2)
C9 C8 C19 S1 173.58(17)
O1 S1 C19 C20 160.51(15)
O2 S1 C19 C20 32.14(17)
C1 S1 C19 C20 -84.21(16)
O1 S1 C19 C16 -78.90(16)
O2 S1 C19 C16 152.73(15)
C1 S1 C19 C16 36.38(17)
O1 S1 C19 C8 41.83(17)
O2 S1 C19 C8 -86.54(16)
C1 S1 C19 C8 157.11(15)

loop_
_cod_related_entry_id
_cod_related_entry_code
_cod_related_entry_database
1 9615463 ChemSpider
